data_4034619
loop_
_publ_author_name
'Qiao, Ming-Ming'
'Liu, Yi-Yin'
'Yao, Sheng'
'Ma, Tian-Cong'
'Tang, Zi-Long'
'Shi, De-Qing'
'Xiao, Wen-Jing'

_publ_section_title
;
 Photoredox/Cobalt-Catalyzed Phosphinyloxy Radical Addition/Cyclization
 Cascade: Synthesis of Phosphaisocoumarins.
;
_journal_issue 11
_journal_name_full 'The Journal of organic chemistry'
_journal_page_first 6798
_journal_page_last 6806
_journal_paper_doi 10.1021/acs.joc.9b00570
_journal_volume 84
_journal_year 2019
_chemical_formula_sum 'C28 H20 F3 O2 P'
_chemical_formula_weight 476.41
_space_group_crystal_system monoclinic
_space_group_IT_number 14
_space_group_name_Hall '-P 2ybc'
_space_group_name_H-M_alt 'P 1 21/c 1'
_atom_sites_solution_hydrogens geom
_audit_creation_method SHELXL-2014/7
_cell_angle_alpha 90
_cell_angle_beta 94.141(9)
_cell_angle_gamma 90
_cell_formula_units_Z 4
_cell_length_a 10.256(5)
_cell_length_b 23.540(12)
_cell_length_c 9.465(5)
_cell_measurement_reflns_used 1835
_cell_measurement_temperature 297(2)
_cell_measurement_theta_max 19.89
_cell_measurement_theta_min 2.17
_cell_volume 2279(2)
_computing_cell_refinement 'Bruker SAINT'
_computing_data_collection 'Bruker APEX2'
_computing_data_reduction 'Bruker SAINT'
_computing_molecular_graphics 'Bruker SHELXTL'
_computing_publication_material 'Bruker SHELXTL'
_computing_structure_refinement 'SHELXL-2014/7 (Sheldrick, 2014)'
_computing_structure_solution 'SHELXS-97 (Sheldrick, 2008)'
_diffrn_ambient_temperature 297(2)
_diffrn_measured_fraction_theta_full 0.991
_diffrn_measured_fraction_theta_max 0.991
_diffrn_measurement_device_type 'Bruker APEX-II CCD'
_diffrn_measurement_method '\f and \w scans'
_diffrn_radiation_type MoK\a
_diffrn_radiation_wavelength 0.71073
_diffrn_reflns_av_R_equivalents 0.0929
_diffrn_reflns_av_unetI/netI 0.0858
_diffrn_reflns_Laue_measured_fraction_full 0.991
_diffrn_reflns_Laue_measured_fraction_max 0.991
_diffrn_reflns_limit_h_max 12
_diffrn_reflns_limit_h_min -11
_diffrn_reflns_limit_k_max 27
_diffrn_reflns_limit_k_min -27
_diffrn_reflns_limit_l_max 11
_diffrn_reflns_limit_l_min -11
_diffrn_reflns_number 15554
_diffrn_reflns_point_group_measured_fraction_full 0.991
_diffrn_reflns_point_group_measured_fraction_max 0.991
_diffrn_reflns_theta_full 25.065
_diffrn_reflns_theta_max 25.065
_diffrn_reflns_theta_min 1.730
_exptl_absorpt_coefficient_mu 0.169
_exptl_absorpt_correction_type none
_exptl_crystal_colour colorless
_exptl_crystal_density_diffrn 1.388
_exptl_crystal_description block
_exptl_crystal_F_000 984
_exptl_crystal_size_max 0.120
_exptl_crystal_size_mid 0.100
_exptl_crystal_size_min 0.100
_refine_diff_density_max 0.236
_refine_diff_density_min -0.311
_refine_diff_density_rms 0.059
_refine_ls_extinction_method none
_refine_ls_goodness_of_fit_ref 1.019
_refine_ls_hydrogen_treatment constr
_refine_ls_matrix_type full
_refine_ls_number_parameters 336
_refine_ls_number_reflns 4002
_refine_ls_number_restraints 30
_refine_ls_restrained_S_all 1.021
_refine_ls_R_factor_all 0.1106
_refine_ls_R_factor_gt 0.0597
_refine_ls_shift/su_max 0.000
_refine_ls_shift/su_mean 0.000
_refine_ls_structure_factor_coef Fsqd
_refine_ls_weighting_details 'w=1/[\s^2^(Fo^2^)+(0.0904P)^2^+0.0702P] where P=(Fo^2^+2Fc^2^)/3'
_refine_ls_weighting_scheme calc
_refine_ls_wR_factor_gt 0.1500
_refine_ls_wR_factor_ref 0.1832
_reflns_Friedel_coverage 0.000
_reflns_number_gt 2348
_reflns_number_total 4002
_reflns_threshold_expression 'I > 2\s(I)'
_cod_data_source_file jo9b00570_si_003.cif
_cod_data_source_block T
_cod_original_cell_volume 2279.1(19)
_cod_original_sg_symbol_H-M 'P 21/c'
_cod_database_code 4034619
_shelx_shelxl_version_number 2014/7
_shelx_space_group_comment
; 
The symmetry employed for this shelxl refinement is uniquely defined 
by the following loop, which should always be used as a source of 
symmetry information in preference to the above space-group names. 
They are only intended as comments. 
;
_shelx_estimated_absorpt_t_min 0.980
_shelx_estimated_absorpt_t_max 0.983

loop_
_space_group_symop_operation_xyz
'x, y, z'
'-x, y+1/2, -z+1/2'
'-x, -y, -z'
'x, -y-1/2, z-1/2'

loop_
_atom_site_label
_atom_site_type_symbol
_atom_site_fract_x
_atom_site_fract_y
_atom_site_fract_z
_atom_site_U_iso_or_equiv
_atom_site_adp_type
_atom_site_occupancy
_atom_site_site_symmetry_order
_atom_site_calc_flag
_atom_site_refinement_flags_posn
_atom_site_refinement_flags_adp
_atom_site_refinement_flags_occupancy
_atom_site_disorder_assembly
_atom_site_disorder_group
C1 C 0.2577(4) 0.93584(17) 0.9114(4) 0.0670(11) Uani 1 1 d D . . . .
C2 C 0.2400(3) 0.87321(13) 0.9130(4) 0.0476(9) Uani 1 1 d . . . . .
C3 C 0.3011(3) 0.84139(15) 1.0200(4) 0.0543(10) Uani 1 1 d . . . . .
H3 H 0.3505 0.8592 1.0934 0.065 Uiso 1 1 calc R U . . .
C4 C 0.2889(3) 0.78324(14) 1.0183(4) 0.0493(9) Uani 1 1 d . . . . .
H4 H 0.3307 0.7618 1.0907 0.059 Uiso 1 1 calc R U . . .
C5 C 0.2153(3) 0.75634(13) 0.9101(4) 0.0416(8) Uani 1 1 d . . . . .
C6 C 0.1498(3) 0.78922(14) 0.8081(4) 0.0479(9) Uani 1 1 d . . . . .
H6 H 0.0961 0.7717 0.7376 0.057 Uiso 1 1 calc R U . . .
C7 C 0.1618(3) 0.84725(14) 0.8080(4) 0.0520(9) Uani 1 1 d . . . . .
H7 H 0.1176 0.8688 0.7375 0.062 Uiso 1 1 calc R U . . .
C8 C 0.2044(3) 0.69399(13) 0.9004(4) 0.0430(8) Uani 1 1 d . . . . .
C9 C 0.2983(3) 0.65500(13) 0.9260(4) 0.0427(8) Uani 1 1 d . . . . .
C10 C 0.2736(3) 0.59418(13) 0.9001(3) 0.0438(8) Uani 1 1 d . . . . .
C11 C 0.1465(3) 0.57257(13) 0.8787(4) 0.0456(8) Uani 1 1 d . . . . .
C12 C 0.4319(3) 0.67240(13) 0.9780(4) 0.0446(8) Uani 1 1 d . . . . .
C13 C 0.4830(3) 0.65635(14) 1.1110(4) 0.0496(9) Uani 1 1 d . . . . .
H13 H 0.4344 0.6331 1.1668 0.060 Uiso 1 1 calc R U . . .
C14 C 0.6051(3) 0.67447(15) 1.1616(4) 0.0541(10) Uani 1 1 d . . . . .
H14 H 0.6375 0.6630 1.2514 0.065 Uiso 1 1 calc R U . . .
C15 C 0.6798(3) 0.70852(14) 1.0849(4) 0.0509(9) Uani 1 1 d . . . . .
C16 C 0.6288(4) 0.72328(17) 0.9517(4) 0.0626(11) Uani 1 1 d . . . . .
H16 H 0.6780 0.7463 0.8959 0.075 Uiso 1 1 calc R U . . .
C17 C 0.5091(4) 0.70540(16) 0.8986(4) 0.0575(10) Uani 1 1 d . . . . .
H17 H 0.4792 0.7157 0.8071 0.069 Uiso 1 1 calc R U . . .
C18 C 0.3772(3) 0.55626(14) 0.8930(4) 0.0528(9) Uani 1 1 d . . . . .
H18 H 0.4627 0.5695 0.9046 0.063 Uiso 1 1 calc R U . . .
C19 C 0.3540(4) 0.49918(15) 0.8688(4) 0.0614(11) Uani 1 1 d . . . . .
H19 H 0.4242 0.4744 0.8642 0.074 Uiso 1 1 calc R U . . .
C20 C 0.2296(4) 0.47871(15) 0.8515(4) 0.0632(11) Uani 1 1 d . . . . .
H20 H 0.2154 0.4401 0.8365 0.076 Uiso 1 1 calc R U . . .
C21 C 0.1263(4) 0.51466(14) 0.8560(4) 0.0562(10) Uani 1 1 d . . . . .
H21 H 0.0415 0.5005 0.8440 0.067 Uiso 1 1 calc R U . . .
C22 C -0.1038(3) 0.61073(13) 0.7489(4) 0.0461(9) Uani 1 1 d . . . . .
C23 C -0.2320(3) 0.60103(16) 0.7742(5) 0.0607(10) Uani 1 1 d . . . . .
H23 H -0.2564 0.5993 0.8668 0.073 Uiso 1 1 calc R U . . .
C24 C -0.3245(4) 0.59389(18) 0.6631(5) 0.0699(12) Uani 1 1 d . . . . .
H24 H -0.4112 0.5874 0.6811 0.084 Uiso 1 1 calc R U . . .
C25 C -0.2903(4) 0.59621(17) 0.5273(5) 0.0710(12) Uani 1 1 d . . . . .
H25 H -0.3533 0.5912 0.4526 0.085 Uiso 1 1 calc R U . . .
C26 C -0.1635(5) 0.6058(2) 0.5009(5) 0.0756(12) Uani 1 1 d . . . . .
H26 H -0.1398 0.6077 0.4081 0.091 Uiso 1 1 calc R U . . .
C27 C -0.0715(4) 0.61275(17) 0.6104(4) 0.0623(11) Uani 1 1 d . . . . .
H27 H 0.0150 0.6190 0.5912 0.075 Uiso 1 1 calc R U . . .
C28 C 0.8114(4) 0.72948(18) 1.1410(5) 0.0754(13) Uani 1 1 d . . . . .
H28A H 0.8027 0.7665 1.1816 0.113 Uiso 1 1 calc R U . . .
H28B H 0.8684 0.7316 1.0650 0.113 Uiso 1 1 calc R U . . .
H28C H 0.8475 0.7038 1.2122 0.113 Uiso 1 1 calc R U . . .
F1 F 0.1599(13) 0.9632(3) 0.854(3) 0.121(9) Uani 0.54(3) 1 d D . P A 1
F2 F 0.3575(18) 0.9498(3) 0.844(3) 0.128(9) Uani 0.54(3) 1 d D . P A 1
F3 F 0.278(3) 0.9571(3) 1.0362(7) 0.130(8) Uani 0.54(3) 1 d D . P A 1
O1 O -0.0384(2) 0.62040(11) 1.0313(3) 0.0625(7) Uani 1 1 d . . . . .
O2 O 0.0798(2) 0.67821(9) 0.8473(3) 0.0543(7) Uani 1 1 d . . . . .
F1' F 0.259(3) 0.9557(4) 0.7831(6) 0.123(10) Uani 0.46(3) 1 d D . P A 2
F2' F 0.3643(16) 0.9536(4) 0.975(3) 0.147(12) Uani 0.46(3) 1 d D . P A 2
F3' F 0.165(2) 0.9628(4) 0.966(3) 0.157(13) Uani 0.46(3) 1 d D . P A 2
P1 P 0.01475(9) 0.61988(4) 0.89180(11) 0.0486(3) Uani 1 1 d . . . . .

loop_
_atom_site_aniso_label
_atom_site_aniso_U_11
_atom_site_aniso_U_22
_atom_site_aniso_U_33
_atom_site_aniso_U_23
_atom_site_aniso_U_13
_atom_site_aniso_U_12
C1 0.080(3) 0.049(2) 0.071(3) 0.000(2) 0.002(3) -0.001(2)
C2 0.051(2) 0.0380(18) 0.054(2) -0.0001(16) 0.0008(18) 0.0008(15)
C3 0.060(2) 0.047(2) 0.054(2) -0.0100(17) -0.0085(19) -0.0049(17)
C4 0.056(2) 0.0448(19) 0.045(2) 0.0028(16) -0.0116(17) -0.0009(16)
C5 0.0347(17) 0.0397(17) 0.049(2) 0.0005(15) -0.0040(16) 0.0007(14)
C6 0.045(2) 0.0449(19) 0.051(2) -0.0046(16) -0.0127(17) 0.0037(15)
C7 0.056(2) 0.047(2) 0.051(2) 0.0002(16) -0.0092(18) 0.0099(16)
C8 0.0367(18) 0.0437(18) 0.047(2) -0.0001(15) -0.0082(15) -0.0045(14)
C9 0.0376(18) 0.0421(18) 0.047(2) 0.0014(15) -0.0073(15) -0.0021(14)
C10 0.044(2) 0.0407(18) 0.045(2) 0.0023(15) -0.0062(16) 0.0009(15)
C11 0.047(2) 0.0416(18) 0.047(2) 0.0018(15) -0.0069(16) -0.0018(15)
C12 0.0402(19) 0.0407(18) 0.051(2) 0.0004(16) -0.0066(16) 0.0033(15)
C13 0.048(2) 0.0468(19) 0.053(2) 0.0098(16) -0.0052(17) -0.0070(16)
C14 0.048(2) 0.053(2) 0.059(2) 0.0037(18) -0.0137(18) 0.0043(17)
C15 0.0369(19) 0.0450(19) 0.070(3) -0.0116(18) 0.0000(19) 0.0019(16)
C16 0.048(2) 0.075(3) 0.065(3) 0.008(2) 0.007(2) -0.0147(19)
C17 0.054(2) 0.068(2) 0.050(2) 0.0121(19) -0.0007(18) -0.0103(19)
C18 0.048(2) 0.048(2) 0.061(2) 0.0023(17) -0.0066(18) 0.0055(16)
C19 0.068(3) 0.046(2) 0.068(3) -0.0023(18) -0.012(2) 0.0125(18)
C20 0.076(3) 0.0378(19) 0.074(3) -0.0023(18) -0.011(2) 0.0038(19)
C21 0.054(2) 0.049(2) 0.063(3) 0.0000(18) -0.0121(19) -0.0059(18)
C22 0.0399(19) 0.0404(18) 0.057(2) -0.0060(16) -0.0047(17) -0.0024(14)
C23 0.045(2) 0.067(2) 0.069(3) 0.003(2) -0.0040(19) -0.0063(18)
C24 0.043(2) 0.080(3) 0.084(4) 0.006(2) -0.012(2) -0.011(2)
C25 0.065(3) 0.068(3) 0.076(3) 0.006(2) -0.027(2) -0.009(2)
C26 0.075(3) 0.097(3) 0.052(3) -0.005(2) -0.013(2) -0.004(2)
C27 0.046(2) 0.082(3) 0.058(3) -0.006(2) -0.0006(19) -0.0064(19)
C28 0.041(2) 0.087(3) 0.097(4) -0.025(3) -0.003(2) -0.006(2)
F1 0.110(11) 0.041(3) 0.202(18) 0.010(7) -0.055(10) 0.014(5)
F2 0.138(12) 0.063(4) 0.19(2) -0.027(8) 0.092(12) -0.040(6)
F3 0.26(2) 0.047(3) 0.077(5) -0.023(3) -0.025(8) 0.013(9)
O1 0.0582(16) 0.0733(17) 0.0548(17) -0.0118(13) -0.0037(13) -0.0032(13)
O2 0.0417(13) 0.0409(13) 0.0771(18) -0.0005(11) -0.0186(12) -0.0030(10)
F1' 0.22(3) 0.054(5) 0.095(6) 0.022(4) -0.010(9) -0.037(11)
F2' 0.121(12) 0.049(5) 0.26(3) -0.010(11) -0.082(14) -0.025(6)
F3' 0.18(2) 0.049(4) 0.26(3) -0.008(12) 0.12(2) 0.022(8)
P1 0.0426(5) 0.0443(5) 0.0570(7) -0.0063(4) -0.0091(4) -0.0026(4)

loop_
_atom_type_symbol
_atom_type_description
_atom_type_scat_dispersion_real
_atom_type_scat_dispersion_imag
_atom_type_scat_source
C C 0.0033 0.0016 'International Tables Vol C Tables 4.2.6.8 and 6.1.1.4'
H H 0.0000 0.0000 'International Tables Vol C Tables 4.2.6.8 and 6.1.1.4'
O O 0.0106 0.0060 'International Tables Vol C Tables 4.2.6.8 and 6.1.1.4'
F F 0.0171 0.0103 'International Tables Vol C Tables 4.2.6.8 and 6.1.1.4'
P P 0.1023 0.0942 'International Tables Vol C Tables 4.2.6.8 and 6.1.1.4'

loop_
_geom_angle_atom_site_label_1
_geom_angle_atom_site_label_2
_geom_angle_atom_site_label_3
_geom_angle
F2' C1 F3' 106.3(5)
F1 C1 F3 105.1(5)
F1 C1 F2 106.7(5)
F3 C1 F2 106.2(5)
F2' C1 F1' 104.7(6)
F3' C1 F1' 104.9(6)
F1 C1 C2 114.3(5)
F2' C1 C2 114.9(5)
F3' C1 C2 113.0(6)
F3 C1 C2 112.9(5)
F2 C1 C2 111.1(5)
F1' C1 C2 112.0(5)
C3 C2 C7 120.1(3)
C3 C2 C1 119.9(3)
C7 C2 C1 119.9(3)
C2 C3 C4 119.9(3)
C2 C3 H3 120.0
C4 C3 H3 120.0
C3 C4 C5 120.6(3)
C3 C4 H4 119.7
C5 C4 H4 119.7
C6 C5 C4 118.4(3)
C6 C5 C8 119.1(3)
C4 C5 C8 122.5(3)
C7 C6 C5 121.5(3)
C7 C6 H6 119.3
C5 C6 H6 119.3
C6 C7 C2 119.3(3)
C6 C7 H7 120.3
C2 C7 H7 120.3
C9 C8 O2 120.8(3)
C9 C8 C5 128.4(3)
O2 C8 C5 110.6(3)
C8 C9 C10 121.6(3)
C8 C9 C12 120.4(3)
C10 C9 C12 117.9(3)
C18 C10 C11 117.7(3)
C18 C10 C9 120.6(3)
C11 C10 C9 121.6(3)
C21 C11 C10 120.3(3)
C21 C11 P1 121.5(3)
C10 C11 P1 118.1(2)
C17 C12 C13 117.3(3)
C17 C12 C9 122.1(3)
C13 C12 C9 120.6(3)
C14 C13 C12 120.6(3)
C14 C13 H13 119.7
C12 C13 H13 119.7
C15 C14 C13 122.1(3)
C15 C14 H14 118.9
C13 C14 H14 118.9
C14 C15 C16 116.7(3)
C14 C15 C28 122.3(4)
C16 C15 C28 121.0(4)
C17 C16 C15 122.3(4)
C17 C16 H16 118.9
C15 C16 H16 118.9
C16 C17 C12 121.0(4)
C16 C17 H17 119.5
C12 C17 H17 119.5
C19 C18 C10 120.6(3)
C19 C18 H18 119.7
C10 C18 H18 119.7
C20 C19 C18 120.8(4)
C20 C19 H19 119.6
C18 C19 H19 119.6
C21 C20 C19 120.1(3)
C21 C20 H20 119.9
C19 C20 H20 119.9
C20 C21 C11 120.4(3)
C20 C21 H21 119.8
C11 C21 H21 119.8
C23 C22 C27 118.2(3)
C23 C22 P1 120.1(3)
C27 C22 P1 121.7(3)
C22 C23 C24 120.3(4)
C22 C23 H23 119.9
C24 C23 H23 119.9
C25 C24 C23 120.5(4)
C25 C24 H24 119.7
C23 C24 H24 119.7
C24 C25 C26 119.8(4)
C24 C25 H25 120.1
C26 C25 H25 120.1
C27 C26 C25 120.0(4)
C27 C26 H26 120.0
C25 C26 H26 120.0
C26 C27 C22 121.3(4)
C26 C27 H27 119.3
C22 C27 H27 119.3
C15 C28 H28A 109.5
C15 C28 H28B 109.5
H28A C28 H28B 109.5
C15 C28 H28C 109.5
H28A C28 H28C 109.5
H28B C28 H28C 109.5
C8 O2 P1 121.7(2)
O1 P1 O2 114.89(14)
O1 P1 C11 113.97(16)
O2 P1 C11 100.81(15)
O1 P1 C22 114.26(17)
O2 P1 C22 100.41(14)
C11 P1 C22 110.98(16)

loop_
_geom_bond_atom_site_label_1
_geom_bond_atom_site_label_2
_geom_bond_distance
C1 F1 1.279(6)
C1 F2' 1.279(6)
C1 F3' 1.283(6)
C1 F3 1.286(6)
C1 F2 1.289(6)
C1 F1' 1.302(6)
C1 C2 1.486(5)
C2 C3 1.373(5)
C2 C7 1.374(5)
C3 C4 1.374(5)
C3 H3 0.9300
C4 C5 1.382(4)
C4 H4 0.9300
C5 C6 1.374(4)
C5 C8 1.474(4)
C6 C7 1.372(5)
C6 H6 0.9300
C7 H7 0.9300
C8 C9 1.339(4)
C8 O2 1.389(4)
C9 C10 1.471(4)
C9 C12 1.480(4)
C10 C18 1.393(5)
C10 C11 1.401(4)
C11 C21 1.393(5)
C11 P1 1.762(3)
C12 C17 1.372(5)
C12 C13 1.380(5)
C13 C14 1.376(5)
C13 H13 0.9300
C14 C15 1.355(5)
C14 H14 0.9300
C15 C16 1.374(5)
C15 C28 1.498(5)
C16 C17 1.359(5)
C16 H16 0.9300
C17 H17 0.9300
C18 C19 1.381(5)
C18 H18 0.9300
C19 C20 1.363(6)
C19 H19 0.9300
C20 C21 1.359(5)
C20 H20 0.9300
C21 H21 0.9300
C22 C23 1.372(5)
C22 C27 1.376(5)
C22 P1 1.766(3)
C23 C24 1.375(5)
C23 H23 0.9300
C24 C25 1.357(6)
C24 H24 0.9300
C25 C26 1.361(6)
C25 H25 0.9300
C26 C27 1.359(5)
C26 H26 0.9300
C27 H27 0.9300
C28 H28A 0.9600
C28 H28B 0.9600
C28 H28C 0.9600
O1 P1 1.465(3)
O2 P1 1.597(2)

loop_
_geom_torsion_atom_site_label_1
_geom_torsion_atom_site_label_2
_geom_torsion_atom_site_label_3
_geom_torsion_atom_site_label_4
_geom_torsion
F1 C1 C2 C3 -149.9(14)
F2' C1 C2 C3 26.0(18)
F3' C1 C2 C3 -96.4(18)
F3 C1 C2 C3 -29.9(14)
F2 C1 C2 C3 89.3(15)
F1' C1 C2 C3 145.4(16)
F1 C1 C2 C7 29.7(14)
F2' C1 C2 C7 -154.4(17)
F3' C1 C2 C7 83.3(18)
F3 C1 C2 C7 149.7(13)
F2 C1 C2 C7 -91.1(15)
F1' C1 C2 C7 -35.0(17)
C7 C2 C3 C4 3.0(6)
C1 C2 C3 C4 -177.3(3)
C2 C3 C4 C5 -0.2(6)
C3 C4 C5 C6 -3.0(5)
C3 C4 C5 C8 177.1(3)
C4 C5 C6 C7 3.5(5)
C8 C5 C6 C7 -176.6(3)
C5 C6 C7 C2 -0.7(6)
C3 C2 C7 C6 -2.6(6)
C1 C2 C7 C6 177.8(4)
C6 C5 C8 C9 139.3(4)
C4 C5 C8 C9 -40.8(6)
C6 C5 C8 O2 -35.6(4)
C4 C5 C8 O2 144.3(3)
O2 C8 C9 C10 -0.4(5)
C5 C8 C9 C10 -174.9(3)
O2 C8 C9 C12 177.9(3)
C5 C8 C9 C12 3.4(6)
C8 C9 C10 C18 163.9(3)
C12 C9 C10 C18 -14.5(5)
C8 C9 C10 C11 -14.6(5)
C12 C9 C10 C11 167.0(3)
C18 C10 C11 C21 2.2(5)
C9 C10 C11 C21 -179.3(3)
C18 C10 C11 P1 178.5(3)
C9 C10 C11 P1 -3.0(4)
C8 C9 C12 C17 -63.9(5)
C10 C9 C12 C17 114.5(4)
C8 C9 C12 C13 115.1(4)
C10 C9 C12 C13 -66.5(4)
C17 C12 C13 C14 1.8(5)
C9 C12 C13 C14 -177.3(3)
C12 C13 C14 C15 0.2(6)
C13 C14 C15 C16 -1.4(5)
C13 C14 C15 C28 178.5(3)
C14 C15 C16 C17 0.6(6)
C28 C15 C16 C17 -179.3(4)
C15 C16 C17 C12 1.4(6)
C13 C12 C17 C16 -2.6(6)
C9 C12 C17 C16 176.5(3)
C11 C10 C18 C19 -1.5(5)
C9 C10 C18 C19 180.0(3)
C10 C18 C19 C20 0.0(6)
C18 C19 C20 C21 0.9(6)
C19 C20 C21 C11 -0.1(6)
C10 C11 C21 C20 -1.4(5)
P1 C11 C21 C20 -177.6(3)
C27 C22 C23 C24 -0.3(5)
P1 C22 C23 C24 180.0(3)
C22 C23 C24 C25 0.2(6)
C23 C24 C25 C26 -0.2(7)
C24 C25 C26 C27 0.4(7)
C25 C26 C27 C22 -0.6(6)
C23 C22 C27 C26 0.5(6)
P1 C22 C27 C26 -179.8(3)
C9 C8 O2 P1 35.1(4)
C5 C8 O2 P1 -149.5(2)
C8 O2 P1 O1 78.3(3)
C8 O2 P1 C11 -44.7(3)
C8 O2 P1 C22 -158.7(3)
C21 C11 P1 O1 80.6(3)
C10 C11 P1 O1 -95.6(3)
C21 C11 P1 O2 -155.7(3)
C10 C11 P1 O2 28.0(3)
C21 C11 P1 C22 -50.1(3)
C10 C11 P1 C22 133.7(3)
C23 C22 P1 O1 -4.4(3)
C27 C22 P1 O1 175.9(3)
C23 C22 P1 O2 -127.9(3)
C27 C22 P1 O2 52.4(3)
C23 C22 P1 C11 126.2(3)
C27 C22 P1 C11 -53.5(3)
